data_7135443
loop_
_publ_author_name
'Wei, Yu-Long'
'Yao, Wen-Dong'
'Lv, Yi-Lei'
'Ma, Liang'
'Tang, Ru-Ling'

_publ_section_title
;
 REV<sub>3</sub>(BO<sub>3</sub>)<sub>4</sub> (RE = La-Nd): a series of
 rare earth vanadoborates exhibit large birefringence induced by distorted
 V<sup>III</sup>O<sub>6</sub> groups.
;
_journal_issue 18
_journal_name_full 'Chemical communications (Cambridge, England)'
_journal_page_first 5297
_journal_page_last 5301
_journal_paper_doi 10.1039/d6cc00362a
_journal_volume 62
_journal_year 2026
_chemical_formula_moiety 'B4 Nd O12 V3'
_chemical_formula_sum 'B4 Nd O12 V3'
_chemical_formula_weight 532.30
_space_group_crystal_system monoclinic
_space_group_IT_number 15
_space_group_name_Hall '-C 2yc'
_space_group_name_H-M_alt 'C 1 2/c 1'
_atom_sites_solution_primary dual
_audit_creation_date 2023-03-28
_audit_creation_method
;
Olex2 1.5
(compiled 2021.08.20 svn.r13c46975 for OlexSys, GUI svn.r6405)
;
_audit_update_record
;
2023-04-07 deposited with the CCDC.	2026-02-05 downloaded from the CCDC.
;
_cell_angle_alpha 90
_cell_angle_beta 104.807(2)
_cell_angle_gamma 90
_cell_formula_units_Z 4
_cell_length_a 7.5261(4)
_cell_length_b 9.6411(5)
_cell_length_c 11.5559(7)
_cell_measurement_reflns_used 3464
_cell_measurement_temperature 273.15
_cell_measurement_theta_max 27.22
_cell_measurement_theta_min 3.51
_cell_volume 810.65(8)
_computing_cell_refinement 'SAINT v8.37A (Bruker, 2015)'
_computing_data_reduction 'SAINT v8.37A (Bruker, 2015)'
_computing_molecular_graphics 'Olex2 1.5 (Dolomanov et al., 2009)'
_computing_publication_material 'Olex2 1.5 (Dolomanov et al., 2009)'
_computing_structure_refinement 'SHELXL 2014/7 (Sheldrick, 2015)'
_computing_structure_solution 'SHELXT 2014/5 (Sheldrick, 2014)'
_diffrn_ambient_temperature 273.15
_diffrn_measured_fraction_theta_full 0.989
_diffrn_measured_fraction_theta_max 0.987
_diffrn_measurement_device_type 'Bruker APEX-II CCD'
_diffrn_measurement_method '\f and \w scans'
_diffrn_radiation_monochromator graphite
_diffrn_radiation_type MoK\a
_diffrn_radiation_wavelength 0.71073
_diffrn_reflns_av_R_equivalents 0.0414
_diffrn_reflns_av_unetI/netI 0.0293
_diffrn_reflns_Laue_measured_fraction_full 0.989
_diffrn_reflns_Laue_measured_fraction_max 0.987
_diffrn_reflns_limit_h_max 9
_diffrn_reflns_limit_h_min -9
_diffrn_reflns_limit_k_max 12
_diffrn_reflns_limit_k_min -12
_diffrn_reflns_limit_l_max 15
_diffrn_reflns_limit_l_min -14
_diffrn_reflns_number 6075
_diffrn_reflns_point_group_measured_fraction_full 0.989
_diffrn_reflns_point_group_measured_fraction_max 0.987
_diffrn_reflns_theta_full 25.242
_diffrn_reflns_theta_max 27.527
_diffrn_reflns_theta_min 3.508
_diffrn_source_current 1.0
_diffrn_source_power 0.05
_diffrn_source_voltage 50.0
_diffrn_standards_number 0
_exptl_absorpt_coefficient_mu 9.729
_exptl_absorpt_correction_T_max 0.7456
_exptl_absorpt_correction_T_min 0.6820
_exptl_absorpt_correction_type multi-scan
_exptl_absorpt_process_details
;
SADABS-2016/2 (Bruker,2016/2) was used for absorption correction.
wR2(int) was 0.0610 before and 0.0447 after correction.
The Ratio of minimum to maximum transmission is 0.9147.
The \l/2 correction factor is Not present.
;
_exptl_crystal_colour green
_exptl_crystal_density_diffrn 4.361
_exptl_crystal_description block
_exptl_crystal_F_000 980
_exptl_crystal_size_max 0.1
_exptl_crystal_size_mid 0.08
_exptl_crystal_size_min 0.07
_refine_diff_density_max 1.565
_refine_diff_density_min -0.721
_refine_diff_density_rms 0.188
_refine_ls_extinction_method none
_refine_ls_goodness_of_fit_ref 1.064
_refine_ls_hydrogen_treatment undef
_refine_ls_matrix_type full
_refine_ls_number_parameters 92
_refine_ls_number_reflns 918
_refine_ls_number_restraints 36
_refine_ls_restrained_S_all 1.050
_refine_ls_R_factor_all 0.0277
_refine_ls_R_factor_gt 0.0221
_refine_ls_shift/su_max 0.001
_refine_ls_shift/su_mean 0.000
_refine_ls_structure_factor_coef Fsqd
_refine_ls_weighting_details 'w=1/[\s^2^(Fo^2^)+(0.0134P)^2^+6.8382P] where P=(Fo^2^+2Fc^2^)/3'
_refine_ls_weighting_scheme calc
_refine_ls_wR_factor_gt 0.0410
_refine_ls_wR_factor_ref 0.0423
_reflns_Friedel_coverage 0.000
_reflns_number_gt 856
_reflns_number_total 918
_reflns_threshold_expression 'I > 2\s(I)'
_cod_data_source_file d6cc00362a2.cif
_cod_data_source_block a_CCDC2
_cod_depositor_comments
;
The following automatic conversions were performed:

data item '_exptl_absorpt_correction_type' value 'MULTI-SCAN' was
changed to 'multi-scan' in accordance with the
/home/data/users/saulius/crontab/automatic-downloads/rss-feeds/RSC/lib/dictionaries/cif_core.dic
dictionary named 'cif_core.dic' version 2.4.2 last updated on
2011-04-26.

Automatic conversion script
Id: cif_fix_values 8170 2020-07-09 18:12:32Z antanas 

 Adding full bibliography for 7135441--7135444.cif.
;
_cod_database_code 7135443
_shelx_shelxl_version_number 2014/7
_shelx_space_group_comment
;
The symmetry employed for this shelxl refinement is uniquely defined
by the following loop, which should always be used as a source of
symmetry information in preference to the above space-group names.
They are only intended as comments.
;
_olex2_refinement_description
;
1. Uiso/Uaniso restraints and constraints
Uanis(O3) \\sim Ueq, Uanis(B1) \\sim Ueq, Uanis(O6) \\sim Ueq: with sigma of
0.001 and sigma for terminal atoms of 0.002
Uanis(B1) \\sim Ueq: with sigma of 0.01 and sigma for terminal atoms of 0.01
Uanis(O5) \\sim Ueq, Uanis(B2) \\sim Ueq, Uanis(O2) \\sim Ueq: with sigma of
0.001 and sigma for terminal atoms of 0.002
Uanis(B2) \\sim Ueq: with sigma of 0.01 and sigma for terminal atoms of 0.01
;
_olex2_submission_special_instructions 'No special instructions were received'

loop_
_space_group_symop_operation_xyz
'x, y, z'
'-x, y, -z+1/2'
'x+1/2, y+1/2, z'
'-x+1/2, y+1/2, -z+1/2'
'-x, -y, -z'
'x, -y, z-1/2'
'-x+1/2, -y+1/2, -z'
'x+1/2, -y+1/2, z-1/2'

loop_
_atom_site_label
_atom_site_type_symbol
_atom_site_fract_x
_atom_site_fract_y
_atom_site_fract_z
_atom_site_U_iso_or_equiv
_atom_site_adp_type
_atom_site_occupancy
_atom_site_site_symmetry_order
_atom_site_calc_flag
_atom_site_refinement_flags_posn
_atom_site_refinement_flags_adp
_atom_site_refinement_flags_occupancy
_atom_site_disorder_assembly
_atom_site_disorder_group
Nd1 Nd 0.0000 0.46464(3) 0.7500 0.00661(10) Uani 1 2 d S T P . .
V1 V 0.55588(9) 0.74882(6) 1.02784(6) 0.00107(15) Uani 1 1 d . . . . .
V2 V 0.5000 0.41618(9) 0.7500 0.00181(19) Uani 1 2 d S T P . .
O1 O 0.2504(3) 0.6153(3) 0.4926(2) 0.0069(6) Uani 1 1 d . . . . .
O2 O 0.3950(3) 0.4017(3) 0.5728(2) 0.0041(5) Uani 1 1 d . U . . .
O3 O 0.4381(4) 0.7605(3) 0.8571(2) 0.0052(6) Uani 1 1 d . U . . .
O4 O 0.3052(4) 0.5495(3) 0.7608(2) 0.0058(6) Uani 1 1 d . . . . .
O5 O 0.0960(4) 0.4048(3) 0.4356(2) 0.0059(6) Uani 1 1 d . U . . .
O6 O 0.1631(4) 0.7651(3) 0.7061(2) 0.0064(6) Uani 1 1 d . U . . .
B1 B 0.3057(6) 0.6888(5) 0.7775(4) 0.0038(8) Uani 1 1 d . U . . .
B2 B 0.2486(5) 0.4714(5) 0.5024(4) 0.0028(8) Uani 1 1 d . U . . .

loop_
_atom_site_aniso_label
_atom_site_aniso_U_11
_atom_site_aniso_U_22
_atom_site_aniso_U_33
_atom_site_aniso_U_23
_atom_site_aniso_U_13
_atom_site_aniso_U_12
Nd1 0.00683(16) 0.00656(16) 0.00664(16) 0.000 0.00212(11) 0.000
V1 0.0014(3) 0.0010(3) 0.0007(3) 0.0002(2) 0.0002(2) 0.0004(2)
V2 0.0017(4) 0.0011(4) 0.0023(4) 0.000 -0.0001(3) 0.000
O1 0.0050(14) 0.0054(15) 0.0103(15) 0.0013(11) 0.0022(11) 0.0012(11)
O2 0.0040(9) 0.0040(9) 0.0038(9) -0.0003(7) 0.0000(7) 0.0008(7)
O3 0.0050(9) 0.0056(9) 0.0046(9) 0.0006(7) 0.0005(7) -0.0007(7)
O4 0.0038(13) 0.0046(14) 0.0094(14) -0.0002(11) 0.0025(11) -0.0006(11)
O5 0.0060(9) 0.0060(9) 0.0055(9) 0.0003(8) 0.0011(7) -0.0005(8)
O6 0.0069(10) 0.0057(9) 0.0057(9) -0.0001(7) 0.0000(8) 0.0019(8)
B1 0.0038(11) 0.0046(12) 0.0035(11) -0.0002(9) 0.0017(9) 0.0006(9)
B2 0.0027(11) 0.0033(12) 0.0028(11) 0.0008(9) 0.0016(9) -0.0003(9)

loop_
_atom_type_symbol
_atom_type_description
_atom_type_scat_dispersion_real
_atom_type_scat_dispersion_imag
_atom_type_scat_source
B B 0.0013 0.0007 'International Tables Vol C Tables 4.2.6.8 and 6.1.1.4'
Nd Nd -0.1943 3.0179 'International Tables Vol C Tables 4.2.6.8 and 6.1.1.4'
O O 0.0106 0.0060 'International Tables Vol C Tables 4.2.6.8 and 6.1.1.4'
V V 0.3005 0.5294 'International Tables Vol C Tables 4.2.6.8 and 6.1.1.4'

loop_
_geom_angle_atom_site_label_1
_geom_angle_atom_site_label_2
_geom_angle_atom_site_label_3
_geom_angle
_geom_angle_site_symmetry_1
_geom_angle_site_symmetry_3
_geom_angle_publ_flag
O3 Nd1 O3 71.98(13) 4_546 3_445 ?
O3 Nd1 B1 25.07(10) 3_445 3_445 ?
O3 Nd1 B1 25.07(10) 4_546 4_546 ?
O3 Nd1 B1 60.86(10) 4_546 3_445 ?
O3 Nd1 B1 60.86(10) 3_445 4_546 ?
O3 Nd1 B2 80.23(11) 3_445 6_566 ?
O3 Nd1 B2 119.47(10) 4_546 6_566 ?
O3 Nd1 B2 119.47(10) 3_445 5_566 ?
O3 Nd1 B2 80.23(11) 4_546 5_566 ?
O4 Nd1 O3 123.50(9) 2_556 4_546 ?
O4 Nd1 O3 89.84(9) 2_556 3_445 ?
O4 Nd1 O3 89.84(9) . 4_546 ?
O4 Nd1 O3 123.50(9) . 3_445 ?
O4 Nd1 O4 140.33(13) 2_556 . ?
O4 Nd1 O5 73.40(9) 2_556 5_566 ?
O4 Nd1 O5 86.24(9) 2_556 6_566 ?
O4 Nd1 O5 86.24(9) . 5_566 ?
O4 Nd1 O5 73.40(9) . 6_566 ?
O4 Nd1 B1 80.09(11) . 4_546 ?
O4 Nd1 B1 80.09(11) 2_556 3_445 ?
O4 Nd1 B1 139.13(10) . 3_445 ?
O4 Nd1 B1 139.13(10) 2_556 4_546 ?
O4 Nd1 B2 62.97(10) 2_556 5_566 ?
O4 Nd1 B2 108.62(10) . 5_566 ?
O4 Nd1 B2 108.62(10) 2_556 6_566 ?
O4 Nd1 B2 62.97(10) . 6_566 ?
O5 Nd1 O3 91.28(9) 6_566 3_445 ?
O5 Nd1 O3 144.59(9) 5_566 3_445 ?
O5 Nd1 O3 144.59(9) 6_566 4_546 ?
O5 Nd1 O3 91.28(9) 5_566 4_546 ?
O5 Nd1 O5 117.67(13) 6_566 5_566 ?
O5 Nd1 B1 119.62(10) 6_566 4_546 ?
O5 Nd1 B1 113.36(10) 6_566 3_445 ?
O5 Nd1 B1 119.62(10) 5_566 3_445 ?
O5 Nd1 B1 113.36(10) 5_566 4_546 ?
O5 Nd1 B2 134.35(11) 6_566 5_566 ?
O5 Nd1 B2 25.16(10) 6_566 6_566 ?
O5 Nd1 B2 134.35(11) 5_566 6_566 ?
O5 Nd1 B2 25.16(10) 5_566 5_566 ?
B1 Nd1 B1 61.22(16) 3_445 4_546 ?
B1 Nd1 B2 94.60(11) 4_546 6_566 ?
B1 Nd1 B2 105.22(12) 4_546 5_566 ?
B1 Nd1 B2 105.22(12) 3_445 6_566 ?
B1 Nd1 B2 94.60(12) 3_445 5_566 ?
B2 Nd1 B2 157.03(17) 6_566 5_566 ?
O1 V1 O1 79.18(12) 2_656 8_566 ?
O1 V1 O2 94.01(11) 2_656 6_566 ?
O1 V1 O6 87.95(11) 2_656 8_566 ?
O2 V1 O1 172.11(11) 6_566 8_566 ?
O3 V1 O1 94.26(11) . 2_656 ?
O3 V1 O1 85.75(11) . 8_566 ?
O3 V1 O2 98.81(11) . 6_566 ?
O3 V1 O5 91.94(11) . 4_556 ?
O3 V1 O6 176.65(12) . 8_566 ?
O5 V1 O1 168.88(11) 4_556 2_656 ?
O5 V1 O1 92.10(11) 4_556 8_566 ?
O5 V1 O2 94.16(11) 4_556 6_566 ?
O5 V1 O6 86.29(11) 4_556 8_566 ?
O6 V1 O1 97.14(11) 8_566 8_566 ?
O6 V1 O2 78.50(11) 8_566 6_566 ?
O2 V2 O2 172.00(16) . 2_656 ?
O2 V2 O6 78.60(11) . 3_545 ?
O2 V2 O6 95.66(11) 2_656 3_545 ?
O2 V2 O6 78.60(11) 2_656 4_546 ?
O2 V2 O6 95.66(11) . 4_546 ?
O4 V2 O2 90.25(11) . . ?
O4 V2 O2 90.26(11) 2_656 2_656 ?
O4 V2 O2 94.94(11) 2_656 . ?
O4 V2 O2 94.94(11) . 2_656 ?
O4 V2 O4 98.91(16) . 2_656 ?
O4 V2 O6 86.90(11) 2_656 3_545 ?
O4 V2 O6 86.90(11) . 4_546 ?
O4 V2 O6 167.89(11) . 3_545 ?
O4 V2 O6 167.89(11) 2_656 4_546 ?
O6 V2 O6 89.46(16) 4_546 3_545 ?
V1 O1 V1 100.82(12) 2_656 8_465 ?
B2 O1 V1 132.3(2) . 2_656 ?
B2 O1 V1 126.1(2) . 8_465 ?
V2 O2 V1 101.84(12) . 6_565 ?
B2 O2 V1 129.6(2) . 6_565 ?
B2 O2 V2 128.5(2) . . ?
V1 O3 Nd1 117.74(12) . 3 ?
B1 O3 Nd1 105.6(2) . 3 ?
B1 O3 V1 136.1(3) . . ?
V2 O4 Nd1 119.20(13) . . ?
B1 O4 Nd1 108.1(2) . . ?
B1 O4 V2 132.6(3) . . ?
V1 O5 Nd1 121.25(12) 4_546 5_566 ?
B2 O5 Nd1 105.8(2) . 5_566 ?
B2 O5 V1 132.6(2) . 4_546 ?
V1 O6 V2 101.06(12) 8_465 3_455 ?
B1 O6 V1 128.3(2) . 8_465 ?
B1 O6 V2 130.7(2) . 3_455 ?
O3 B1 Nd1 49.28(18) . 3 ?
O3 B1 O6 117.0(4) . . ?
O4 B1 Nd1 145.2(3) . 3 ?
O4 B1 O3 125.1(4) . . ?
O4 B1 O6 117.9(4) . . ?
O6 B1 Nd1 78.3(2) . 3 ?
O1 B2 Nd1 75.0(2) . 5_566 ?
O2 B2 Nd1 149.3(3) . 5_566 ?
O2 B2 O1 121.0(3) . . ?
O2 B2 O5 122.5(4) . . ?
O5 B2 Nd1 49.05(17) . 5_566 ?
O5 B2 O1 116.5(3) . . ?

loop_
_geom_bond_atom_site_label_1
_geom_bond_atom_site_label_2
_geom_bond_distance
_geom_bond_site_symmetry_2
_geom_bond_publ_flag
Nd1 O3 2.432(3) 3_445 ?
Nd1 O3 2.432(3) 4_546 ?
Nd1 O4 2.411(3) 2_556 ?
Nd1 O4 2.411(3) . ?
Nd1 O5 2.432(3) 5_566 ?
Nd1 O5 2.432(3) 6_566 ?
Nd1 B1 3.090(4) 4_546 ?
Nd1 B1 3.090(5) 3_445 ?
Nd1 B2 3.098(4) 5_566 ?
Nd1 B2 3.098(4) 6_566 ?
V1 O1 2.081(3) 8_566 ?
V1 O1 2.004(3) 2_656 ?
V1 O2 2.041(3) 6_566 ?
V1 O3 1.949(3) . ?
V1 O5 1.999(3) 4_556 ?
V1 O6 2.016(3) 8_566 ?
V2 O2 2.002(3) . ?
V2 O2 2.002(3) 2_656 ?
V2 O4 1.978(3) 2_656 ?
V2 O4 1.978(3) . ?
V2 O6 2.050(3) 4_546 ?
V2 O6 2.050(3) 3_545 ?
O1 V1 2.081(3) 8_465 ?
O1 V1 2.004(3) 2_656 ?
O1 B2 1.392(5) . ?
O2 V1 2.041(3) 6_565 ?
O2 B2 1.367(5) . ?
O3 Nd1 2.432(3) 3 ?
O3 B1 1.360(5) . ?
O4 B1 1.356(5) . ?
O5 Nd1 2.432(3) 5_566 ?
O5 V1 1.999(3) 4_546 ?
O5 B2 1.369(5) . ?
O6 V1 2.016(3) 8_465 ?
O6 V2 2.050(3) 3_455 ?
O6 B1 1.386(5) . ?
B1 Nd1 3.090(4) 3 ?
B2 Nd1 3.098(4) 5_566 ?

loop_
_geom_torsion_atom_site_label_1
_geom_torsion_atom_site_label_2
_geom_torsion_atom_site_label_3
_geom_torsion_atom_site_label_4
_geom_torsion
_geom_torsion_site_symmetry_1
_geom_torsion_site_symmetry_2
_geom_torsion_site_symmetry_3
_geom_torsion_site_symmetry_4
_geom_torsion_publ_flag
Nd1 O3 B1 O4 136.1(3) 3 . . . ?
Nd1 O3 B1 O6 -42.2(4) 3 . . . ?
Nd1 O4 B1 Nd1 -157.5(4) . . . 3 ?
Nd1 O4 B1 O3 135.2(3) . . . . ?
Nd1 O4 B1 O6 -46.5(4) . . . . ?
Nd1 O5 B2 O1 35.5(4) 5_566 . . . ?
Nd1 O5 B2 O2 -142.8(3) 5_566 . . . ?
V1 O1 B2 Nd1 -107.7(3) 2_656 . . 5_566 ?
V1 O1 B2 Nd1 84.5(2) 8_465 . . 5_566 ?
V1 O1 B2 O2 43.6(5) 2_656 . . . ?
V1 O1 B2 O2 -124.2(3) 8_465 . . . ?
V1 O1 B2 O5 -134.7(3) 2_656 . . . ?
V1 O1 B2 O5 57.5(4) 8_465 . . . ?
V1 O2 B2 Nd1 -6.3(7) 6_565 . . 5_566 ?
V1 O2 B2 O1 -121.1(3) 6_565 . . . ?
V1 O2 B2 O5 57.1(5) 6_565 . . . ?
V1 O3 B1 Nd1 171.2(4) . . . 3 ?
V1 O3 B1 O4 -52.8(6) . . . . ?
V1 O3 B1 O6 128.9(3) . . . . ?
V1 O5 B2 Nd1 -172.7(4) 4_546 . . 5_566 ?
V1 O5 B2 O1 -137.2(3) 4_546 . . . ?
V1 O5 B2 O2 44.6(5) 4_546 . . . ?
V1 O6 B1 Nd1 101.6(2) 8_465 . . 3 ?
V1 O6 B1 O3 133.0(3) 8_465 . . . ?
V1 O6 B1 O4 -45.5(5) 8_465 . . . ?
V2 O2 B2 Nd1 176.7(3) . . . 5_566 ?
V2 O2 B2 O1 61.9(5) . . . . ?
V2 O2 B2 O5 -120.0(3) . . . . ?
V2 O4 B1 Nd1 24.6(7) . . . 3 ?
V2 O4 B1 O3 -42.7(6) . . . . ?
V2 O4 B1 O6 135.6(3) . . . . ?
V2 O6 B1 Nd1 -80.3(3) 3_455 . . 3 ?
V2 O6 B1 O3 -49.0(5) 3_455 . . . ?
V2 O6 B1 O4 132.6(3) 3_455 . . . ?
